data_1519646
loop_
_publ_author_name
'Qian, Kang'
'Baldov\'i, Jos\'e J.'
'Jiang, Shang-Da'
'Gaita-Ari\~no, Alejandro'
'Zhang, Yi-Quan'
'Overgaard, Jacob'
'Wang, Bing-Wu'
'Coronado, Eugenio'
'Gao, Song'

_publ_section_title
;
 Does the thermal evolution of molecular structures critically affect the
 magnetic anisotropy?
;
_journal_issue 8
_journal_name_full 'Chem. Sci.'
_journal_page_first 4587
_journal_paper_doi 10.1039/C5SC01245G
_journal_volume 6
_journal_year 2015
_chemical_formula_moiety 'C43 H65 Dy N2 O6'
_chemical_formula_sum 'C43 H65 Dy N2 O6'
_chemical_formula_weight 868.47
_space_group_crystal_system triclinic
_space_group_IT_number 2
_space_group_name_Hall '-P 1'
_space_group_name_H-M_alt 'P -1'
_symmetry_space_group_name_Hall '-P 1'
_symmetry_space_group_name_H-M 'P -1'
_atom_sites_solution_hydrogens geom
_audit_creation_date 2015-01-26
_audit_creation_method
;
Olex2 1.2
(compiled 2015.01.19 svn.r3143 for OlexSys, GUI svn.r4992)
;
_audit_update_record
;
2015-01-26 deposited with the CCDC.
2015-05-13 downloaded from the CCDC.
;
_cell_angle_alpha 77.161(4)
_cell_angle_beta 85.753(3)
_cell_angle_gamma 69.723(4)
_cell_formula_units_Z 2
_cell_length_a 11.0141(5)
_cell_length_b 12.2286(5)
_cell_length_c 17.5325(7)
_cell_measurement_temperature 100(1)
_cell_volume 2159.67(17)
_computing_molecular_graphics 'Olex2 (Dolomanov et al., 2009)'
_computing_publication_material 'Olex2 (Dolomanov et al., 2009)'
_computing_structure_refinement 'ShelXL (Sheldrick, 2008)'
_diffrn_ambient_temperature 100(1)
_diffrn_measured_fraction_theta_full 0.997
_diffrn_measured_fraction_theta_max 0.829
_diffrn_radiation_type MoK\a
_diffrn_radiation_wavelength 0.71073
_diffrn_reflns_av_R_equivalents 0.0438
_diffrn_reflns_av_unetI/netI 0.0591
_diffrn_reflns_laue_measured_fraction_full 0.997
_diffrn_reflns_laue_measured_fraction_max 0.829
_diffrn_reflns_limit_h_max 14
_diffrn_reflns_limit_h_min -12
_diffrn_reflns_limit_k_max 15
_diffrn_reflns_limit_k_min -16
_diffrn_reflns_limit_l_max 23
_diffrn_reflns_limit_l_min -22
_diffrn_reflns_number 19771
_diffrn_reflns_point_group_measured_fraction_full 0.997
_diffrn_reflns_point_group_measured_fraction_max 0.829
_diffrn_reflns_theta_full 25.242
_diffrn_reflns_theta_max 28.485
_diffrn_reflns_theta_min 2.940
_exptl_absorpt_coefficient_mu 1.775
_exptl_absorpt_correction_T_max 0.8588
_exptl_absorpt_correction_T_min 0.5917
_exptl_absorpt_correction_type numerical
_exptl_absorpt_process_details 'Blessing, 1995'
_exptl_crystal_colour 'clear light colourless'
_exptl_crystal_colour_lustre clear
_exptl_crystal_colour_modifier light
_exptl_crystal_colour_primary colourless
_exptl_crystal_density_diffrn 1.336
_exptl_crystal_description irregular
_exptl_crystal_F_000 902
_exptl_crystal_size_max 0.2
_exptl_crystal_size_mid 0.2
_exptl_crystal_size_min 0.1
_refine_diff_density_max 1.863
_refine_diff_density_min -1.594
_refine_diff_density_rms 0.127
_refine_ls_extinction_method none
_refine_ls_goodness_of_fit_ref 1.037
_refine_ls_hydrogen_treatment constr
_refine_ls_matrix_type full
_refine_ls_number_parameters 487
_refine_ls_number_reflns 9081
_refine_ls_number_restraints 0
_refine_ls_restrained_S_all 1.037
_refine_ls_R_factor_all 0.0410
_refine_ls_R_factor_gt 0.0359
_refine_ls_shift/su_max 0.002
_refine_ls_shift/su_mean 0.000
_refine_ls_structure_factor_coef Fsqd
_refine_ls_weighting_details 'w=1/[\s^2^(Fo^2^)+(0.0404P)^2^+1.0179P] where P=(Fo^2^+2Fc^2^)/3'
_refine_ls_weighting_scheme calc
_refine_ls_wR_factor_gt 0.0809
_refine_ls_wR_factor_ref 0.0842
_reflns_Friedel_coverage 0.000
_reflns_number_gt 8290
_reflns_number_total 9081
_reflns_threshold_expression 'I > 2\s(I)'
_cod_data_source_file c5sc01245g2.cif
_cod_data_source_block 100k
_cod_depositor_comments
;
The following automatic conversions were performed:

'_exptl_absorpt_correction_type' value 'Numerical' changed to
'numerical' according to
/usr/data/users/saulius/crontab/automatic-downloads/rss-feeds/RSC/lib/dictionaries/cif_core.dic
dictionary named 'cif_core.dic' version 2.4.2 from 2011-04-26.

Automatic conversion script
Id: cif_fix_values 3271 2015-04-21 07:52:19Z andrius 

 Adding full bibliography for 1519645--1519647.cif.
;
_cod_database_code 1519646
_shelx_space_group_comment
;
The symmetry employed for this shelxl refinement is uniquely defined
by the following loop, which should always be used as a source of
symmetry information in preference to the above space-group names.
They are only intended as comments.
;
_exptl_absorpt_special_details
; 
 ? 
;
_olex2_refinement_description
;
1. Fixed Uiso
 At 1.2 times of:
  All C(H) groups
 At 1.5 times of:
  All C(H,H,H) groups
2.a Aromatic/amide H refined with riding coordinates:
 C1(H1), C2(H2), C3(H3), C4(H4), C7(H7), C8(H8), C9(H9), C10(H10), C16(H16),
 C27(H27), C38(H38)
2.b Idealised Me refined as rotating group:
 C11(H11A,H11B,H11C), C12(H12A,H12B,H12C), C13(H13A,H13B,H13C), C19(H19A,H19B,
 H19C), C20(H20A,H20B,H20C), C21(H21A,H21B,H21C), C22(H22A,H22B,H22C), C23(H23A,
 H23B,H23C), C25(H25A,H25B,H25C), C30(H30A,H30B,H30C), C31(H31A,H31B,H31C),
 C32(H32A,H32B,H32C), C33(H33A,H33B,H33C), C34(H34A,H34B,H34C), C35(H35A,H35B,
 H35C), C41(H41A,H41B,H41C), C42(H42A,H42B,H42C), C43(H43A,H43B,H43C)
;
_shelx_shelxl_version_number 2014/7
_olex2_submission_special_instructions 'No special instructions were received'

loop_
_space_group_symop_operation_xyz
'x, y, z'
'-x, -y, -z'

loop_
_atom_site_label
_atom_site_type_symbol
_atom_site_fract_x
_atom_site_fract_y
_atom_site_fract_z
_atom_site_U_iso_or_equiv
_atom_site_adp_type
_atom_site_occupancy
_atom_site_site_symmetry_order
_atom_site_calc_flag
_atom_site_refinement_flags_posn
Dy1 Dy 0.88831(2) 0.55139(2) 0.23473(2) 0.00892(6) Uani 1 1 d .
N1 N 1.1005(3) 0.5047(2) 0.15549(14) 0.0126(6) Uani 1 1 d .
N2 N 0.9113(3) 0.4320(2) 0.12630(14) 0.0119(5) Uani 1 1 d .
O1 O 1.0283(2) 0.36524(19) 0.28845(12) 0.0128(5) Uani 1 1 d .
O2 O 0.7654(2) 0.43347(19) 0.28408(12) 0.0127(5) Uani 1 1 d .
O3 O 1.0161(2) 0.59065(19) 0.31897(12) 0.0135(5) Uani 1 1 d .
O4 O 0.7500(2) 0.66688(19) 0.31199(12) 0.0137(5) Uani 1 1 d .
O5 O 0.9105(2) 0.72955(19) 0.16560(13) 0.0144(5) Uani 1 1 d .
O6 O 0.7086(2) 0.65154(19) 0.15329(12) 0.0134(5) Uani 1 1 d .
C1 C 1.1933(3) 0.5423(3) 0.17270(18) 0.0153(7) Uani 1 1 d .
H1 H 1.1725 0.5977 0.2060 0.018 Uiso 1 1 calc R
C2 C 1.3183(3) 0.5045(3) 0.14441(19) 0.0191(7) Uani 1 1 d .
H2 H 1.3817 0.5333 0.1581 0.023 Uiso 1 1 calc R
C3 C 1.3489(3) 0.4243(3) 0.0960(2) 0.0223(8) Uani 1 1 d .
H3 H 1.4343 0.3960 0.0763 0.027 Uiso 1 1 calc R
C4 C 1.2540(3) 0.3855(3) 0.0765(2) 0.0204(8) Uani 1 1 d .
H4 H 1.2729 0.3305 0.0430 0.024 Uiso 1 1 calc R
C5 C 1.1304(3) 0.4284(3) 0.10668(17) 0.0132(7) Uani 1 1 d .
C6 C 1.0223(3) 0.3931(3) 0.08707(17) 0.0119(6) Uani 1 1 d .
C7 C 1.0336(4) 0.3273(3) 0.03000(18) 0.0175(7) Uani 1 1 d .
H7 H 1.1124 0.3021 0.0023 0.021 Uiso 1 1 calc R
C8 C 0.9282(4) 0.2994(3) 0.01435(19) 0.0192(8) Uani 1 1 d .
H8 H 0.9334 0.2549 -0.0246 0.023 Uiso 1 1 calc R
C9 C 0.8152(4) 0.3368(3) 0.05579(19) 0.0199(7) Uani 1 1 d .
H9 H 0.7421 0.3171 0.0466 0.024 Uiso 1 1 calc R
C10 C 0.8102(3) 0.4035(3) 0.11095(19) 0.0163(7) Uani 1 1 d .
H10 H 0.7320 0.4300 0.1390 0.020 Uiso 1 1 calc R
C11 C 1.2643(3) 0.2078(3) 0.3106(2) 0.0216(8) Uani 1 1 d .
H11A H 1.3470 0.1420 0.3200 0.032 Uiso 1 1 calc GR
H11B H 1.2550 0.2600 0.3474 0.032 Uiso 1 1 calc GR
H11C H 1.2619 0.2536 0.2569 0.032 Uiso 1 1 calc GR
C12 C 1.1622(4) 0.0814(3) 0.2626(2) 0.0240(8) Uani 1 1 d .
H12A H 1.1563 0.1304 0.2097 0.036 Uiso 1 1 calc GR
H12B H 1.0911 0.0492 0.2709 0.036 Uiso 1 1 calc GR
H12C H 1.2451 0.0155 0.2689 0.036 Uiso 1 1 calc GR
C13 C 1.1604(3) 0.0813(3) 0.40575(19) 0.0199(7) Uani 1 1 d .
H13A H 1.2472 0.0218 0.4152 0.030 Uiso 1 1 calc GR
H13B H 1.0964 0.0409 0.4112 0.030 Uiso 1 1 calc GR
H13C H 1.1421 0.1327 0.4439 0.030 Uiso 1 1 calc GR
C14 C 1.1531(3) 0.1577(3) 0.32246(19) 0.0153(7) Uani 1 1 d .
C15 C 1.0232(3) 0.2613(3) 0.31086(17) 0.0132(7) Uani 1 1 d .
C16 C 0.9071(3) 0.2365(3) 0.32426(19) 0.0141(7) Uani 1 1 d .
H16 H 0.9123 0.1557 0.3414 0.017 Uiso 1 1 calc R
C17 C 0.7857(3) 0.3232(3) 0.31387(17) 0.0130(7) Uani 1 1 d .
C18 C 0.6611(3) 0.2920(3) 0.33642(19) 0.0159(7) Uani 1 1 d .
C19 C 0.6877(4) 0.1637(3) 0.3819(2) 0.0228(8) Uani 1 1 d .
H19A H 0.6054 0.1502 0.3956 0.034 Uiso 1 1 calc GR
H19B H 0.7361 0.1505 0.4297 0.034 Uiso 1 1 calc GR
H19C H 0.7386 0.1082 0.3493 0.034 Uiso 1 1 calc GR
C20 C 0.5782(4) 0.3783(3) 0.3867(2) 0.0256(9) Uani 1 1 d .
H20A H 0.5626 0.4606 0.3583 0.038 Uiso 1 1 calc GR
H20B H 0.6236 0.3643 0.4358 0.038 Uiso 1 1 calc GR
H20C H 0.4952 0.3652 0.3982 0.038 Uiso 1 1 calc GR
C21 C 0.5884(4) 0.3115(4) 0.2615(2) 0.0250(8) Uani 1 1 d .
H21A H 0.5062 0.2975 0.2744 0.038 Uiso 1 1 calc GR
H21B H 0.6408 0.2559 0.2295 0.038 Uiso 1 1 calc GR
H21C H 0.5713 0.3936 0.2324 0.038 Uiso 1 1 calc GR
C22 C 1.2391(4) 0.5845(4) 0.3761(3) 0.0391(11) Uani 1 1 d .
H22A H 1.2394 0.5045 0.3754 0.059 Uiso 1 1 calc GR
H22B H 1.3126 0.5780 0.4072 0.059 Uiso 1 1 calc GR
H22C H 1.2461 0.6270 0.3225 0.059 Uiso 1 1 calc GR
C23 C 1.1114(4) 0.5925(4) 0.4989(2) 0.0330(10) Uani 1 1 d .
H23A H 1.0308 0.6358 0.5227 0.049 Uiso 1 1 calc GR
H23B H 1.1853 0.5938 0.5261 0.049 Uiso 1 1 calc GR
H23C H 1.1165 0.5098 0.5032 0.049 Uiso 1 1 calc GR
C24 C 1.1139(3) 0.6525(3) 0.41212(19) 0.0168(7) Uani 1 1 d .
C25 C 1.1106(4) 0.7806(3) 0.4070(2) 0.0293(9) Uani 1 1 d .
H25A H 1.0327 0.8240 0.4330 0.044 Uiso 1 1 calc GR
H25B H 1.1094 0.8208 0.3519 0.044 Uiso 1 1 calc GR
H25C H 1.1875 0.7786 0.4327 0.044 Uiso 1 1 calc GR
C26 C 0.9956(3) 0.6528(3) 0.37021(18) 0.0138(7) Uani 1 1 d .
C27 C 0.8720(3) 0.7189(3) 0.39324(19) 0.0153(7) Uani 1 1 d .
H27 H 0.8668 0.7664 0.4303 0.018 Uiso 1 1 calc R
C28 C 0.7567(3) 0.7196(3) 0.36549(17) 0.0118(6) Uani 1 1 d .
C29 C 0.6248(3) 0.7878(3) 0.39733(18) 0.0136(7) Uani 1 1 d .
C30 C 0.5447(3) 0.7040(3) 0.4149(2) 0.0192(7) Uani 1 1 d .
H30A H 0.5869 0.6355 0.4567 0.029 Uiso 1 1 calc GR
H30B H 0.5385 0.6759 0.3677 0.029 Uiso 1 1 calc GR
H30C H 0.4576 0.7471 0.4317 0.029 Uiso 1 1 calc GR
C31 C 0.5576(3) 0.8949(3) 0.3339(2) 0.0192(7) Uani 1 1 d .
H31A H 0.4671 0.9305 0.3484 0.029 Uiso 1 1 calc GR
H31B H 0.5612 0.8693 0.2843 0.029 Uiso 1 1 calc GR
H31C H 0.6012 0.9538 0.3279 0.029 Uiso 1 1 calc GR
C32 C 0.6333(4) 0.8314(4) 0.4713(2) 0.0260(8) Uani 1 1 d .
H32A H 0.6812 0.8874 0.4600 0.039 Uiso 1 1 calc GR
H32B H 0.6784 0.7631 0.5124 0.039 Uiso 1 1 calc GR
H32C H 0.5459 0.8715 0.4890 0.039 Uiso 1 1 calc GR
C33 C 1.0181(3) 0.8970(3) 0.1530(2) 0.0190(7) Uani 1 1 d .
H33A H 1.0457 0.9663 0.1480 0.029 Uiso 1 1 calc GR
H33B H 1.0647 0.8497 0.1149 0.029 Uiso 1 1 calc GR
H33C H 1.0371 0.8480 0.2060 0.029 Uiso 1 1 calc GR
C34 C 0.8030(4) 1.0130(3) 0.1980(2) 0.0285(9) Uani 1 1 d .
H34A H 0.7097 1.0446 0.1875 0.043 Uiso 1 1 calc GR
H34B H 0.8352 1.0792 0.1945 0.043 Uiso 1 1 calc GR
H34C H 0.8196 0.9623 0.2506 0.043 Uiso 1 1 calc GR
C35 C 0.8415(4) 1.0155(3) 0.0547(2) 0.0250(8) Uani 1 1 d .
H35A H 0.7475 1.0490 0.0471 0.037 Uiso 1 1 calc GR
H35B H 0.8803 0.9659 0.0164 0.037 Uiso 1 1 calc GR
H35C H 0.8769 1.0804 0.0475 0.037 Uiso 1 1 calc GR
C36 C 0.8726(3) 0.9392(3) 0.13745(19) 0.0157(7) Uani 1 1 d .
C37 C 0.8269(3) 0.8312(3) 0.14655(17) 0.0138(7) Uani 1 1 d .
C38 C 0.6951(3) 0.8527(3) 0.13303(18) 0.0155(7) Uani 1 1 d .
H38 H 0.6386 0.9331 0.1202 0.019 Uiso 1 1 calc R
C39 C 0.6428(3) 0.7623(3) 0.13738(17) 0.0127(6) Uani 1 1 d .
C40 C 0.4966(3) 0.7931(3) 0.12374(18) 0.0138(7) Uani 1 1 d .
C41 C 0.4176(3) 0.9260(3) 0.1081(2) 0.0192(7) Uani 1 1 d .
H41A H 0.4479 0.9666 0.0599 0.029 Uiso 1 1 calc GR
H41B H 0.4282 0.9596 0.1520 0.029 Uiso 1 1 calc GR
H41C H 0.3260 0.9370 0.1025 0.029 Uiso 1 1 calc GR
C42 C 0.4829(4) 0.7413(3) 0.05418(19) 0.0210(8) Uani 1 1 d .
H42A H 0.5363 0.6567 0.0632 0.031 Uiso 1 1 calc GR
H42B H 0.5115 0.7845 0.0063 0.031 Uiso 1 1 calc GR
H42C H 0.3921 0.7496 0.0485 0.031 Uiso 1 1 calc GR
C43 C 0.4416(4) 0.7304(3) 0.19773(19) 0.0209(8) Uani 1 1 d .
H43A H 0.3534 0.7357 0.1871 0.031 Uiso 1 1 calc GR
H43B H 0.4403 0.7694 0.2411 0.031 Uiso 1 1 calc GR
H43C H 0.4964 0.6463 0.2118 0.031 Uiso 1 1 calc GR

loop_
_atom_site_aniso_label
_atom_site_aniso_U_11
_atom_site_aniso_U_22
_atom_site_aniso_U_33
_atom_site_aniso_U_23
_atom_site_aniso_U_13
_atom_site_aniso_U_12
Dy1 0.00806(9) 0.00653(8) 0.01161(8) -0.00256(6) -0.00032(6) -0.00132(6)
N1 0.0157(15) 0.0101(13) 0.0105(12) -0.0001(10) -0.0023(11) -0.0033(12)
N2 0.0117(14) 0.0126(13) 0.0103(12) -0.0021(10) -0.0022(11) -0.0024(11)
O1 0.0105(12) 0.0096(11) 0.0178(11) -0.0022(9) -0.0017(9) -0.0030(9)
O2 0.0098(12) 0.0098(11) 0.0167(11) -0.0014(9) 0.0010(9) -0.0021(9)
O3 0.0107(12) 0.0151(12) 0.0149(11) -0.0058(9) 0.0012(9) -0.0031(10)
O4 0.0102(12) 0.0147(12) 0.0165(11) -0.0089(9) 0.0005(9) -0.0012(10)
O5 0.0134(12) 0.0106(12) 0.0187(11) -0.0019(9) 0.0002(9) -0.0041(10)
O6 0.0127(12) 0.0095(11) 0.0180(11) -0.0030(9) -0.0030(9) -0.0031(10)
C1 0.0150(18) 0.0150(17) 0.0167(15) -0.0047(13) -0.0013(13) -0.0051(14)
C2 0.0140(18) 0.0239(19) 0.0209(17) -0.0048(14) -0.0014(14) -0.0080(15)
C3 0.0098(18) 0.029(2) 0.0274(18) -0.0103(16) 0.0056(15) -0.0044(16)
C4 0.0181(19) 0.0230(19) 0.0224(17) -0.0138(15) 0.0029(15) -0.0048(16)
C5 0.0144(17) 0.0104(15) 0.0122(14) -0.0002(12) 0.0018(13) -0.0026(13)
C6 0.0145(17) 0.0056(14) 0.0118(14) 0.0002(12) 0.0012(13) -0.0003(13)
C7 0.024(2) 0.0126(16) 0.0155(15) -0.0051(13) 0.0028(14) -0.0058(15)
C8 0.034(2) 0.0144(17) 0.0137(15) -0.0061(13) -0.0010(15) -0.0110(16)
C9 0.025(2) 0.0177(18) 0.0198(16) -0.0036(14) -0.0038(15) -0.0101(16)
C10 0.0145(18) 0.0168(17) 0.0176(16) -0.0024(13) -0.0002(14) -0.0062(15)
C11 0.0121(18) 0.0134(17) 0.034(2) 0.0001(15) -0.0034(15) -0.0003(14)
C12 0.021(2) 0.0174(18) 0.0294(19) -0.0112(15) -0.0017(16) 0.0031(16)
C13 0.0156(18) 0.0154(17) 0.0222(17) 0.0003(14) -0.0042(14) 0.0009(15)
C14 0.0114(17) 0.0116(16) 0.0194(16) -0.0011(13) -0.0012(13) -0.0008(14)
C15 0.0175(18) 0.0104(15) 0.0108(14) -0.0053(12) 0.0002(13) -0.0019(14)
C16 0.0112(17) 0.0082(15) 0.0215(16) -0.0016(13) 0.0013(13) -0.0026(13)
C17 0.0160(17) 0.0137(16) 0.0120(14) -0.0049(13) 0.0008(13) -0.0071(14)
C18 0.0087(16) 0.0174(17) 0.0225(17) -0.0053(14) 0.0038(14) -0.0057(14)
C19 0.0177(19) 0.0187(18) 0.0324(19) -0.0017(15) 0.0075(16) -0.0103(16)
C20 0.021(2) 0.025(2) 0.036(2) -0.0153(17) 0.0163(17) -0.0114(17)
C21 0.0167(19) 0.033(2) 0.0294(19) -0.0024(17) -0.0024(16) -0.0150(17)
C22 0.013(2) 0.057(3) 0.053(3) -0.035(2) -0.0052(19) -0.004(2)
C23 0.028(2) 0.041(3) 0.029(2) 0.0070(18) -0.0172(17) -0.016(2)
C24 0.0130(17) 0.0169(17) 0.0208(16) -0.0056(14) -0.0043(14) -0.0035(14)
C25 0.024(2) 0.023(2) 0.045(2) -0.0047(18) -0.0121(18) -0.0107(17)
C26 0.0141(17) 0.0108(15) 0.0141(15) 0.0012(13) -0.0010(13) -0.0034(13)
C27 0.0140(18) 0.0165(17) 0.0173(15) -0.0085(13) -0.0008(13) -0.0042(14)
C28 0.0109(17) 0.0099(15) 0.0117(14) -0.0019(12) 0.0027(12) -0.0005(13)
C29 0.0106(16) 0.0162(16) 0.0137(15) -0.0078(13) 0.0017(13) -0.0018(14)
C30 0.0131(18) 0.0228(19) 0.0210(17) -0.0067(15) 0.0076(14) -0.0055(15)
C31 0.0136(18) 0.0161(17) 0.0256(18) -0.0082(14) 0.0019(14) -0.0001(14)
C32 0.0163(19) 0.037(2) 0.0262(18) -0.0210(17) 0.0047(16) -0.0035(17)
C33 0.023(2) 0.0172(17) 0.0207(16) -0.0043(14) -0.0007(15) -0.0106(16)
C34 0.027(2) 0.023(2) 0.043(2) -0.0212(18) 0.0138(19) -0.0130(18)
C35 0.024(2) 0.0199(19) 0.0290(19) 0.0066(15) -0.0033(16) -0.0114(17)
C36 0.0177(18) 0.0099(16) 0.0203(16) -0.0049(13) 0.0043(14) -0.0056(14)
C37 0.0223(19) 0.0100(16) 0.0102(14) -0.0032(12) 0.0024(13) -0.0068(14)
C38 0.0172(18) 0.0069(15) 0.0203(16) -0.0019(13) -0.0013(14) -0.0017(14)
C39 0.0139(17) 0.0139(16) 0.0089(14) -0.0025(12) -0.0005(12) -0.0029(14)
C40 0.0119(17) 0.0159(16) 0.0125(15) -0.0038(13) -0.0011(13) -0.0028(14)
C41 0.0107(17) 0.0195(18) 0.0231(17) -0.0031(14) 0.0000(14) -0.0006(15)
C42 0.0180(19) 0.0256(19) 0.0185(16) -0.0089(15) -0.0012(14) -0.0036(16)
C43 0.023(2) 0.0229(19) 0.0168(16) -0.0003(14) -0.0012(15) -0.0106(16)

loop_
_atom_type_symbol
_atom_type_description
_atom_type_scat_dispersion_real
_atom_type_scat_dispersion_imag
_atom_type_scat_source
C C 0.0033 0.0016 'International Tables Vol C Tables 4.2.6.8 and 6.1.1.4'
H H 0.0000 0.0000 'International Tables Vol C Tables 4.2.6.8 and 6.1.1.4'
Dy Dy -0.1892 4.4098 'International Tables Vol C Tables 4.2.6.8 and 6.1.1.4'
N N 0.0061 0.0033 'International Tables Vol C Tables 4.2.6.8 and 6.1.1.4'
O O 0.0106 0.0060 'International Tables Vol C Tables 4.2.6.8 and 6.1.1.4'

loop_
_geom_angle_atom_site_label_1
_geom_angle_atom_site_label_2
_geom_angle_atom_site_label_3
_geom_angle
N1 Dy1 N2 61.69(8)
O1 Dy1 N1 69.94(8)
O1 Dy1 N2 76.39(8)
O1 Dy1 O2 72.66(7)
O1 Dy1 O3 76.73(8)
O1 Dy1 O5 135.34(8)
O1 Dy1 O6 143.38(7)
O2 Dy1 N1 130.03(8)
O2 Dy1 N2 78.28(8)
O2 Dy1 O3 119.94(7)
O2 Dy1 O5 151.82(8)
O2 Dy1 O6 81.38(7)
O3 Dy1 N1 81.92(8)
O3 Dy1 N2 140.36(8)
O4 Dy1 N1 148.47(8)
O4 Dy1 N2 146.43(8)
O4 Dy1 O1 120.67(8)
O4 Dy1 O2 80.13(7)
O4 Dy1 O3 73.10(8)
O4 Dy1 O5 84.93(8)
O4 Dy1 O6 78.29(8)
O5 Dy1 N1 70.85(8)
O5 Dy1 N2 102.73(8)
O5 Dy1 O3 77.41(8)
O6 Dy1 N1 111.47(8)
O6 Dy1 N2 73.32(8)
O6 Dy1 O3 139.66(8)
O6 Dy1 O5 72.23(7)
C1 N1 Dy1 118.5(2)
C1 N1 C5 117.8(3)
C5 N1 Dy1 122.8(2)
C6 N2 Dy1 122.9(2)
C10 N2 Dy1 118.6(2)
C10 N2 C6 118.5(3)
C15 O1 Dy1 136.9(2)
C17 O2 Dy1 137.0(2)
C26 O3 Dy1 135.9(2)
C28 O4 Dy1 138.1(2)
C37 O5 Dy1 130.0(2)
C39 O6 Dy1 129.1(2)
N1 C1 H1 118.4
N1 C1 C2 123.2(3)
C2 C1 H1 118.4
C1 C2 H2 120.7
C3 C2 C1 118.6(3)
C3 C2 H2 120.7
C2 C3 H3 120.4
C2 C3 C4 119.1(3)
C4 C3 H3 120.4
C3 C4 H4 120.6
C3 C4 C5 118.9(3)
C5 C4 H4 120.6
N1 C5 C4 122.3(3)
N1 C5 C6 115.6(3)
C4 C5 C6 122.2(3)
N2 C6 C5 115.7(3)
N2 C6 C7 122.1(3)
C7 C6 C5 122.1(3)
C6 C7 H7 120.6
C8 C7 C6 118.7(3)
C8 C7 H7 120.6
C7 C8 H8 120.3
C7 C8 C9 119.3(3)
C9 C8 H8 120.3
C8 C9 H9 120.6
C8 C9 C10 118.8(3)
C10 C9 H9 120.6
N2 C10 C9 122.5(3)
N2 C10 H10 118.8
C9 C10 H10 118.8
H11A C11 H11B 109.5
H11A C11 H11C 109.5
H11B C11 H11C 109.5
C14 C11 H11A 109.5
C14 C11 H11B 109.5
C14 C11 H11C 109.5
H12A C12 H12B 109.5
H12A C12 H12C 109.5
H12B C12 H12C 109.5
C14 C12 H12A 109.5
C14 C12 H12B 109.5
C14 C12 H12C 109.5
H13A C13 H13B 109.5
H13A C13 H13C 109.5
H13B C13 H13C 109.5
C14 C13 H13A 109.5
C14 C13 H13B 109.5
C14 C13 H13C 109.5
C11 C14 C13 109.4(3)
C11 C14 C15 109.4(3)
C12 C14 C11 110.1(3)
C12 C14 C13 109.6(3)
C12 C14 C15 108.6(3)
C15 C14 C13 109.7(3)
O1 C15 C14 116.8(3)
O1 C15 C16 123.8(3)
C16 C15 C14 119.4(3)
C15 C16 H16 118.2
C17 C16 C15 123.7(3)
C17 C16 H16 118.2
O2 C17 C16 124.2(3)
O2 C17 C18 114.3(3)
C16 C17 C18 121.4(3)
C19 C18 C17 113.4(3)
C19 C18 C20 109.2(3)
C20 C18 C17 107.6(3)
C21 C18 C17 107.9(3)
C21 C18 C19 109.4(3)
C21 C18 C20 109.2(3)
C18 C19 H19A 109.5
C18 C19 H19B 109.5
C18 C19 H19C 109.5
H19A C19 H19B 109.5
H19A C19 H19C 109.5
H19B C19 H19C 109.5
C18 C20 H20A 109.5
C18 C20 H20B 109.5
C18 C20 H20C 109.5
H20A C20 H20B 109.5
H20A C20 H20C 109.5
H20B C20 H20C 109.5
C18 C21 H21A 109.5
C18 C21 H21B 109.5
C18 C21 H21C 109.5
H21A C21 H21B 109.5
H21A C21 H21C 109.5
H21B C21 H21C 109.5
H22A C22 H22B 109.5
H22A C22 H22C 109.5
H22B C22 H22C 109.5
C24 C22 H22A 109.5
C24 C22 H22B 109.5
C24 C22 H22C 109.5
H23A C23 H23B 109.5
H23A C23 H23C 109.5
H23B C23 H23C 109.5
C24 C23 H23A 109.5
C24 C23 H23B 109.5
C24 C23 H23C 109.5
C22 C24 C23 108.8(3)
C22 C24 C25 108.7(3)
C22 C24 C26 111.0(3)
C23 C24 C26 109.2(3)
C25 C24 C23 108.5(3)
C25 C24 C26 110.6(3)
C24 C25 H25A 109.5
C24 C25 H25B 109.5
C24 C25 H25C 109.5
H25A C25 H25B 109.5
H25A C25 H25C 109.5
H25B C25 H25C 109.5
O3 C26 C24 117.7(3)
O3 C26 C27 124.2(3)
C27 C26 C24 118.0(3)
C26 C27 H27 117.8
C28 C27 C26 124.4(3)
C28 C27 H27 117.8
O4 C28 C27 124.0(3)
O4 C28 C29 114.4(3)
C27 C28 C29 121.6(3)
C28 C29 C30 107.7(3)
C31 C29 C28 107.9(2)
C31 C29 C30 109.3(3)
C31 C29 C32 108.7(3)
C32 C29 C28 114.2(3)
C32 C29 C30 109.0(3)
C29 C30 H30A 109.5
C29 C30 H30B 109.5
C29 C30 H30C 109.5
H30A C30 H30B 109.5
H30A C30 H30C 109.5
H30B C30 H30C 109.5
C29 C31 H31A 109.5
C29 C31 H31B 109.5
C29 C31 H31C 109.5
H31A C31 H31B 109.5
H31A C31 H31C 109.5
H31B C31 H31C 109.5
C29 C32 H32A 109.5
C29 C32 H32B 109.5
C29 C32 H32C 109.5
H32A C32 H32B 109.5
H32A C32 H32C 109.5
H32B C32 H32C 109.5
H33A C33 H33B 109.5
H33A C33 H33C 109.5
H33B C33 H33C 109.5
C36 C33 H33A 109.5
C36 C33 H33B 109.5
C36 C33 H33C 109.5
H34A C34 H34B 109.5
H34A C34 H34C 109.5
H34B C34 H34C 109.5
C36 C34 H34A 109.5
C36 C34 H34B 109.5
C36 C34 H34C 109.5
H35A C35 H35B 109.5
H35A C35 H35C 109.5
H35B C35 H35C 109.5
C36 C35 H35A 109.5
C36 C35 H35B 109.5
C36 C35 H35C 109.5
C33 C36 C34 108.0(3)
C33 C36 C35 110.0(3)
C33 C36 C37 110.2(3)
C34 C36 C37 109.0(3)
C35 C36 C34 110.1(3)
C35 C36 C37 109.5(3)
O5 C37 C36 117.2(3)
O5 C37 C38 124.4(3)
C38 C37 C36 118.4(3)
C37 C38 H38 118.1
C39 C38 C37 123.8(3)
C39 C38 H38 118.1
O6 C39 C38 124.0(3)
O6 C39 C40 115.4(3)
C38 C39 C40 120.7(3)
C39 C40 C43 107.8(3)
C41 C40 C39 115.0(3)
C41 C40 C42 109.4(3)
C41 C40 C43 108.2(3)
C42 C40 C39 107.5(3)
C42 C40 C43 108.8(3)
C40 C41 H41A 109.5
C40 C41 H41B 109.5
C40 C41 H41C 109.5
H41A C41 H41B 109.5
H41A C41 H41C 109.5
H41B C41 H41C 109.5
C40 C42 H42A 109.5
C40 C42 H42B 109.5
C40 C42 H42C 109.5
H42A C42 H42B 109.5
H42A C42 H42C 109.5
H42B C42 H42C 109.5
C40 C43 H43A 109.5
C40 C43 H43B 109.5
C40 C43 H43C 109.5
H43A C43 H43B 109.5
H43A C43 H43C 109.5
H43B C43 H43C 109.5

loop_
_geom_bond_atom_site_label_1
_geom_bond_atom_site_label_2
_geom_bond_distance
Dy1 N1 2.582(3)
Dy1 N2 2.591(3)
Dy1 O1 2.297(2)
Dy1 O2 2.2988(19)
Dy1 O3 2.342(2)
Dy1 O4 2.281(2)
Dy1 O5 2.329(2)
Dy1 O6 2.328(2)
N1 C1 1.333(4)
N1 C5 1.346(4)
N2 C6 1.346(4)
N2 C10 1.339(4)
O1 C15 1.264(4)
O2 C17 1.279(4)
O3 C26 1.261(4)
O4 C28 1.270(4)
O5 C37 1.254(4)
O6 C39 1.273(4)
C1 H1 0.9500
C1 C2 1.384(5)
C2 H2 0.9500
C2 C3 1.376(5)
C3 H3 0.9500
C3 C4 1.379(5)
C4 H4 0.9500
C4 C5 1.390(5)
C5 C6 1.485(5)
C6 C7 1.390(4)
C7 H7 0.9500
C7 C8 1.379(5)
C8 H8 0.9500
C8 C9 1.381(5)
C9 H9 0.9500
C9 C10 1.384(5)
C10 H10 0.9500
C11 H11A 0.9800
C11 H11B 0.9800
C11 H11C 0.9800
C11 C14 1.531(4)
C12 H12A 0.9800
C12 H12B 0.9800
C12 H12C 0.9800
C12 C14 1.529(5)
C13 H13A 0.9800
C13 H13B 0.9800
C13 H13C 0.9800
C13 C14 1.540(4)
C14 C15 1.538(5)
C15 C16 1.405(4)
C16 H16 0.9500
C16 C17 1.383(5)
C17 C18 1.551(4)
C18 C19 1.530(5)
C18 C20 1.534(5)
C18 C21 1.519(5)
C19 H19A 0.9800
C19 H19B 0.9800
C19 H19C 0.9800
C20 H20A 0.9800
C20 H20B 0.9800
C20 H20C 0.9800
C21 H21A 0.9800
C21 H21B 0.9800
C21 H21C 0.9800
C22 H22A 0.9800
C22 H22B 0.9800
C22 H22C 0.9800
C22 C24 1.517(5)
C23 H23A 0.9800
C23 H23B 0.9800
C23 H23C 0.9800
C23 C24 1.538(5)
C24 C25 1.537(5)
C24 C26 1.541(5)
C25 H25A 0.9800
C25 H25B 0.9800
C25 H25C 0.9800
C26 C27 1.404(5)
C27 H27 0.9500
C27 C28 1.389(5)
C28 C29 1.538(4)
C29 C30 1.540(4)
C29 C31 1.517(5)
C29 C32 1.528(5)
C30 H30A 0.9800
C30 H30B 0.9800
C30 H30C 0.9800
C31 H31A 0.9800
C31 H31B 0.9800
C31 H31C 0.9800
C32 H32A 0.9800
C32 H32B 0.9800
C32 H32C 0.9800
C33 H33A 0.9800
C33 H33B 0.9800
C33 H33C 0.9800
C33 C36 1.529(5)
C34 H34A 0.9800
C34 H34B 0.9800
C34 H34C 0.9800
C34 C36 1.534(5)
C35 H35A 0.9800
C35 H35B 0.9800
C35 H35C 0.9800
C35 C36 1.531(5)
C36 C37 1.542(4)
C37 C38 1.412(5)
C38 H38 0.9500
C38 C39 1.398(4)
C39 C40 1.545(5)
C40 C41 1.527(5)
C40 C42 1.532(5)
C40 C43 1.549(4)
C41 H41A 0.9800
C41 H41B 0.9800
C41 H41C 0.9800
C42 H42A 0.9800
C42 H42B 0.9800
C42 H42C 0.9800
C43 H43A 0.9800
C43 H43B 0.9800
C43 H43C 0.9800

loop_
_geom_torsion_atom_site_label_1
_geom_torsion_atom_site_label_2
_geom_torsion_atom_site_label_3
_geom_torsion_atom_site_label_4
_geom_torsion
Dy1 N1 C1 C2 167.9(2)
Dy1 N1 C5 C4 -166.9(2)
Dy1 N1 C5 C6 13.3(4)
Dy1 N2 C6 C5 -3.2(4)
Dy1 N2 C6 C7 178.9(2)
Dy1 N2 C10 C9 -177.9(2)
Dy1 O1 C15 C14 163.6(2)
Dy1 O1 C15 C16 -15.5(5)
Dy1 O2 C17 C16 -0.3(5)
Dy1 O2 C17 C18 -178.8(2)
Dy1 O3 C26 C24 -179.48(19)
Dy1 O3 C26 C27 2.7(5)
Dy1 O4 C28 C27 0.8(5)
Dy1 O4 C28 C29 179.75(19)
Dy1 O5 C37 C36 151.4(2)
Dy1 O5 C37 C38 -28.6(4)
Dy1 O6 C39 C38 33.0(4)
Dy1 O6 C39 C40 -146.2(2)
N1 C1 C2 C3 0.1(5)
N1 C5 C6 N2 -6.3(4)
N1 C5 C6 C7 171.6(3)
N2 C6 C7 C8 -1.3(5)
O1 C15 C16 C17 0.4(5)
O2 C17 C18 C19 -172.2(3)
O2 C17 C18 C20 -51.3(4)
O2 C17 C18 C21 66.5(4)
O3 C26 C27 C28 3.4(5)
O4 C28 C29 C30 48.0(3)
O4 C28 C29 C31 -69.8(3)
O4 C28 C29 C32 169.2(3)
O5 C37 C38 C39 -1.7(5)
O6 C39 C40 C41 177.5(3)
O6 C39 C40 C42 -60.4(3)
O6 C39 C40 C43 56.8(4)
C1 N1 C5 C4 2.2(4)
C1 N1 C5 C6 -177.7(3)
C1 C2 C3 C4 0.9(5)
C2 C3 C4 C5 -0.3(5)
C3 C4 C5 N1 -1.2(5)
C3 C4 C5 C6 178.6(3)
C4 C5 C6 N2 173.8(3)
C4 C5 C6 C7 -8.3(5)
C5 N1 C1 C2 -1.6(5)
C5 C6 C7 C8 -179.1(3)
C6 N2 C10 C9 -0.8(5)
C6 C7 C8 C9 -0.3(5)
C7 C8 C9 C10 1.3(5)
C8 C9 C10 N2 -0.8(5)
C10 N2 C6 C5 179.7(3)
C10 N2 C6 C7 1.8(4)
C11 C14 C15 O1 5.3(4)
C11 C14 C15 C16 -175.6(3)
C12 C14 C15 O1 -114.9(3)
C12 C14 C15 C16 64.3(4)
C13 C14 C15 O1 125.3(3)
C13 C14 C15 C16 -55.5(4)
C14 C15 C16 C17 -178.6(3)
C15 C16 C17 O2 6.9(5)
C15 C16 C17 C18 -174.6(3)
C16 C17 C18 C19 9.2(4)
C16 C17 C18 C20 130.1(3)
C16 C17 C18 C21 -112.1(4)
C22 C24 C26 O3 6.2(4)
C22 C24 C26 C27 -175.8(3)
C23 C24 C26 O3 -113.8(3)
C23 C24 C26 C27 64.2(4)
C24 C26 C27 C28 -174.4(3)
C25 C24 C26 O3 126.9(3)
C25 C24 C26 C27 -55.1(4)
C26 C27 C28 O4 -5.2(5)
C26 C27 C28 C29 175.9(3)
C27 C28 C29 C30 -133.0(3)
C27 C28 C29 C31 109.2(3)
C27 C28 C29 C32 -11.8(4)
C33 C36 C37 O5 1.1(4)
C33 C36 C37 C38 -178.9(3)
C34 C36 C37 O5 -117.3(3)
C34 C36 C37 C38 62.7(4)
C35 C36 C37 O5 122.2(3)
C35 C36 C37 C38 -57.7(4)
C36 C37 C38 C39 178.2(3)
C37 C38 C39 O6 -0.6(5)
C37 C38 C39 C40 178.5(3)
C38 C39 C40 C41 -1.7(4)
C38 C39 C40 C42 120.4(3)
C38 C39 C40 C43 -122.4(3)
